data_1508837
loop_
_publ_author_name
'El Aziz, Youssef'
'Bassindale, Alan R.'
'Taylor, Peter G.'
'Stephenson, Richard A.'
'Hursthouse, Michael B.'
'Harrington, Ross W.'
'Clegg, William'

_publ_section_title
;
 X-ray Crystal Structures, Packing Behavior, and Thermal Stability Studies
 of a Homologous Series ofn-Alkyl-Substituted Polyhedral Oligomeric
 Silsesquioxanes
;
_journal_issue 3
_journal_name_full Macromolecules
_journal_page_first 988
_journal_paper_doi 10.1021/ma302229v
_journal_volume 46
_journal_year 2013
_chemical_formula_moiety 'C80 H168 O12 Si8'
_chemical_formula_sum 'C80 H168 O12 Si8'
_chemical_formula_weight 1546.86
_chemical_name_systematic
;
 ?
;
_space_group_IT_number 2
_symmetry_cell_setting triclinic
_symmetry_space_group_name_Hall '-P 1'
_symmetry_space_group_name_H-M 'P -1'
_atom_sites_solution_hydrogens geom
_atom_sites_solution_primary direct
_atom_sites_solution_secondary difmap
_audit_creation_method SHELXL-97
_cell_angle_alpha 97.556(6)
_cell_angle_beta 93.843(6)
_cell_angle_gamma 97.615(6)
_cell_formula_units_Z 1
_cell_length_a 8.554(5)
_cell_length_b 9.232(5)
_cell_length_c 30.970(18)
_cell_measurement_reflns_used 961
_cell_measurement_temperature 210(2)
_cell_measurement_theta_max 25.95
_cell_measurement_theta_min 2.92
_cell_volume 2394(2)
_computing_cell_refinement 'Bruker SAINT'
_computing_data_collection 'Bruker APEX2'
_computing_data_reduction 'Bruker SAINT'
_computing_molecular_graphics 'Bruker SHELXTL'
_computing_publication_material 'Bruker SHELXTL and local programs'
_computing_structure_refinement 'Bruker SHELXTL'
_computing_structure_solution 'Bruker SHELXTL'
_diffrn_ambient_temperature 210(2)
_diffrn_measured_fraction_theta_full 0.986
_diffrn_measured_fraction_theta_max 0.986
_diffrn_measurement_device_type 'Bruker APEX2 CCD diffractometer'
_diffrn_measurement_method 'thin-slice \w scans'
_diffrn_radiation_monochromator 'silicon 111'
_diffrn_radiation_source 'Daresbury SRS station 9.8'
_diffrn_radiation_type synchrotron
_diffrn_radiation_wavelength 0.6946
_diffrn_reflns_av_R_equivalents 0.0393
_diffrn_reflns_av_sigmaI/netI 0.0594
_diffrn_reflns_limit_h_max 10
_diffrn_reflns_limit_h_min -10
_diffrn_reflns_limit_k_max 10
_diffrn_reflns_limit_k_min -10
_diffrn_reflns_limit_l_max 36
_diffrn_reflns_limit_l_min -36
_diffrn_reflns_number 17216
_diffrn_reflns_theta_full 24.42
_diffrn_reflns_theta_max 24.42
_diffrn_reflns_theta_min 2.39
_exptl_absorpt_coefficient_mu 0.154
_exptl_absorpt_correction_type none
_exptl_crystal_colour colourless
_exptl_crystal_density_diffrn 1.073
_exptl_crystal_density_method 'not measured'
_exptl_crystal_description plate
_exptl_crystal_F_000 856
_exptl_crystal_size_max 0.08
_exptl_crystal_size_mid 0.05
_exptl_crystal_size_min 0.02
_refine_diff_density_max 0.979
_refine_diff_density_min -0.463
_refine_diff_density_rms 0.068
_refine_ls_extinction_method none
_refine_ls_goodness_of_fit_ref 1.038
_refine_ls_hydrogen_treatment constr
_refine_ls_matrix_type full
_refine_ls_number_parameters 451
_refine_ls_number_reflns 8307
_refine_ls_number_restraints 0
_refine_ls_restrained_S_all 1.038
_refine_ls_R_factor_all 0.1054
_refine_ls_R_factor_gt 0.0773
_refine_ls_shift/su_max 0.001
_refine_ls_shift/su_mean 0.000
_refine_ls_structure_factor_coef Fsqd
_refine_ls_weighting_details 'calc w=1/[\s^2^(Fo^2^)+(0.1422P)^2^+1.6361P] where P=(Fo^2^+2Fc^2^)/3'
_refine_ls_weighting_scheme calc
_refine_ls_wR_factor_gt 0.2182
_refine_ls_wR_factor_ref 0.2419
_reflns_number_gt 5684
_reflns_number_total 8307
_reflns_threshold_expression I>2\s(I)
_cod_data_source_file ma302229v_si_001.cif
_cod_data_source_block ssh0578_10
_cod_database_code 1508837

loop_
_symmetry_equiv_pos_as_xyz
'x, y, z'
'-x, -y, -z'

loop_
_atom_site_label
_atom_site_type_symbol
_atom_site_fract_x
_atom_site_fract_y
_atom_site_fract_z
_atom_site_U_iso_or_equiv
_atom_site_adp_type
_atom_site_occupancy
_atom_site_symmetry_multiplicity
_atom_site_calc_flag
_atom_site_refinement_flags
Si1 Si 0.75669(11) 0.36120(10) 0.50874(3) 0.0365(3) Uani 1 1 d .
Si2 Si 0.40862(11) 0.24267(10) 0.53054(3) 0.0363(3) Uani 1 1 d .
Si3 Si 0.37773(11) 0.55483(10) 0.57766(3) 0.0381(3) Uani 1 1 d .
Si4 Si 0.72586(11) 0.67376(10) 0.55588(3) 0.0372(3) Uani 1 1 d .
O1 O 0.5943(3) 0.2751(3) 0.52284(8) 0.0438(6) Uani 1 1 d .
O2 O 0.3634(3) 0.3768(3) 0.56482(8) 0.0459(6) Uani 1 1 d .
O3 O 0.5595(3) 0.6282(3) 0.57592(8) 0.0479(6) Uani 1 1 d .
O4 O 0.7934(3) 0.5241(3) 0.53718(8) 0.0447(6) Uani 1 1 d .
O5 O 0.7349(3) 0.3792(3) 0.45734(8) 0.0463(6) Uani 1 1 d .
O6 O 0.3049(3) 0.2331(3) 0.48414(8) 0.0426(6) Uani 1 1 d .
C1 C 0.9219(4) 0.2574(4) 0.51859(13) 0.0442(9) Uani 1 1 d .
H1A H 0.9195 0.1787 0.4939 0.053 Uiso 1 1 calc R
H1B H 1.0215 0.3240 0.5193 0.053 Uiso 1 1 calc R
C2 C 0.9212(5) 0.1881(4) 0.56097(13) 0.0481(9) Uani 1 1 d .
H2A H 0.8280 0.1125 0.5588 0.058 Uiso 1 1 calc R
H2B H 1.0153 0.1388 0.5637 0.058 Uiso 1 1 calc R
C3 C 0.9192(5) 0.2973(5) 0.60211(14) 0.0551(10) Uani 1 1 d .
H3A H 0.9983 0.3837 0.6011 0.066 Uiso 1 1 calc R
H3B H 0.8152 0.3308 0.6023 0.066 Uiso 1 1 calc R
C4 C 0.9526(6) 0.2362(5) 0.64436(15) 0.0621(11) Uani 1 1 d .
H4A H 0.8757 0.1479 0.6449 0.075 Uiso 1 1 calc R
H4B H 1.0580 0.2055 0.6445 0.075 Uiso 1 1 calc R
C5 C 0.9460(6) 0.3421(5) 0.68543(14) 0.0670(12) Uani 1 1 d .
H5A H 0.8381 0.3664 0.6865 0.080 Uiso 1 1 calc R
H5B H 1.0165 0.4337 0.6839 0.080 Uiso 1 1 calc R
C6 C 0.9924(7) 0.2843(6) 0.72733(16) 0.0764(14) Uani 1 1 d .
H6A H 0.9205 0.1936 0.7290 0.092 Uiso 1 1 calc R
H6B H 1.0994 0.2579 0.7258 0.092 Uiso 1 1 calc R
C7 C 0.9900(8) 0.3886(7) 0.76868(17) 0.0849(16) Uani 1 1 d .
H7A H 0.8822 0.4126 0.7707 0.102 Uiso 1 1 calc R
H7B H 1.0593 0.4805 0.7667 0.102 Uiso 1 1 calc R
C8 C 1.0410(8) 0.3321(7) 0.81017(18) 0.0957(19) Uani 1 1 d .
H8A H 0.9714 0.2405 0.8123 0.115 Uiso 1 1 calc R
H8B H 1.1487 0.3078 0.8082 0.115 Uiso 1 1 calc R
C9 C 1.0387(11) 0.4379(9) 0.8513(2) 0.120(3) Uani 1 1 d .
H9A H 0.9305 0.4605 0.8537 0.144 Uiso 1 1 calc R
H9B H 1.1066 0.5302 0.8489 0.144 Uiso 1 1 calc R
C10 C 1.0934(13) 0.3813(11) 0.8928(2) 0.160(4) Uani 1 1 d .
H10A H 1.0891 0.4555 0.9178 0.239 Uiso 1 1 calc R
H10B H 1.2013 0.3607 0.8911 0.239 Uiso 1 1 calc R
H10C H 1.0249 0.2915 0.8960 0.239 Uiso 1 1 calc R
C11 C 0.3676(5) 0.0628(4) 0.55063(14) 0.0517(10) Uani 1 1 d .
H11A H 0.2559 0.0484 0.5566 0.062 Uiso 1 1 calc R
H11B H 0.3807 -0.0144 0.5268 0.062 Uiso 1 1 calc R
C12 C 0.4656(6) 0.0370(6) 0.59115(18) 0.0770(14) Uani 1 1 d .
H12A H 0.4681 -0.0694 0.5896 0.092 Uiso 1 1 calc R
H12B H 0.5745 0.0841 0.5899 0.092 Uiso 1 1 calc R
C13 C 0.4148(7) 0.0889(7) 0.63297(17) 0.0829(15) Uani 1 1 d .
H13A H 0.3051 0.0429 0.6336 0.099 Uiso 1 1 calc R
H13B H 0.4131 0.1953 0.6343 0.099 Uiso 1 1 calc R
C14 C 0.5036(7) 0.0659(7) 0.67356(19) 0.0886(17) Uani 1 1 d .
H14A H 0.5100 -0.0400 0.6713 0.106 Uiso 1 1 calc R
H14B H 0.6119 0.1158 0.6733 0.106 Uiso 1 1 calc R
C15 C 0.4532(10) 0.1100(9) 0.7160(2) 0.121(3) Uani 1 1 d .
H15A H 0.3457 0.0582 0.7164 0.145 Uiso 1 1 calc R
H15B H 0.4441 0.2154 0.7179 0.145 Uiso 1 1 calc R
C16 C 0.5421(9) 0.0907(8) 0.7565(2) 0.102(2) Uani 1 1 d .
H16A H 0.5505 -0.0148 0.7545 0.123 Uiso 1 1 calc R
H16B H 0.6497 0.1417 0.7557 0.123 Uiso 1 1 calc R
C17 C 0.4954(14) 0.1344(11) 0.7990(2) 0.156(4) Uani 1 1 d .
H17A H 0.3894 0.0807 0.8001 0.187 Uiso 1 1 calc R
H17B H 0.4836 0.2391 0.8007 0.187 Uiso 1 1 calc R
C18 C 0.5883(10) 0.1186(9) 0.8395(2) 0.119(3) Uani 1 1 d .
H18A H 0.6005 0.0140 0.8379 0.143 Uiso 1 1 calc R
H18B H 0.6943 0.1727 0.8385 0.143 Uiso 1 1 calc R
C19 C 0.5388(18) 0.1629(15) 0.8820(3) 0.225(6) Uani 1 1 d .
H19A H 0.4340 0.1072 0.8836 0.270 Uiso 1 1 calc R
H19B H 0.5252 0.2672 0.8838 0.270 Uiso 1 1 calc R
C20 C 0.6397(14) 0.1463(12) 0.9218(3) 0.181(5) Uani 1 1 d .
H20A H 0.5877 0.1767 0.9477 0.271 Uiso 1 1 calc R
H20B H 0.7414 0.2077 0.9226 0.271 Uiso 1 1 calc R
H20C H 0.6554 0.0439 0.9210 0.271 Uiso 1 1 calc R
C21 C 0.3210(5) 0.6028(4) 0.63339(13) 0.0504(9) Uani 1 1 d .
H21A H 0.3318 0.7106 0.6399 0.061 Uiso 1 1 calc R
H21B H 0.2088 0.5644 0.6339 0.061 Uiso 1 1 calc R
C22 C 0.4139(7) 0.5466(6) 0.66974(14) 0.0715(13) Uani 1 1 d .
H22A H 0.3824 0.4397 0.6674 0.086 Uiso 1 1 calc R
H22B H 0.5265 0.5635 0.6649 0.086 Uiso 1 1 calc R
C23 C 0.3942(6) 0.6144(6) 0.71504(14) 0.0706(13) Uani 1 1 d .
H23A H 0.2812 0.5983 0.7195 0.085 Uiso 1 1 calc R
H23B H 0.4260 0.7212 0.7171 0.085 Uiso 1 1 calc R
C24 C 0.4828(8) 0.5616(7) 0.75197(16) 0.0913(18) Uani 1 1 d .
H24A H 0.4457 0.4562 0.7513 0.110 Uiso 1 1 calc R
H24B H 0.5951 0.5716 0.7466 0.110 Uiso 1 1 calc R
C25 C 0.4698(8) 0.6372(8) 0.79650(17) 0.0922(18) Uani 1 1 d .
H25A H 0.3572 0.6282 0.8015 0.111 Uiso 1 1 calc R
H25B H 0.5075 0.7424 0.7971 0.111 Uiso 1 1 calc R
C26 C 0.5554(10) 0.5862(9) 0.83396(19) 0.115(2) Uani 1 1 d .
H26A H 0.5167 0.4812 0.8336 0.138 Uiso 1 1 calc R
H26B H 0.6678 0.5940 0.8287 0.138 Uiso 1 1 calc R
C27 C 0.5438(10) 0.6628(10) 0.87836(19) 0.129(3) Uani 1 1 d .
H27A H 0.4317 0.6526 0.8839 0.154 Uiso 1 1 calc R
H27B H 0.5799 0.7682 0.8786 0.154 Uiso 1 1 calc R
C28 C 0.6337(12) 0.6132(10) 0.9157(2) 0.138(3) Uani 1 1 d .
H28A H 0.5975 0.5077 0.9153 0.166 Uiso 1 1 calc R
H28B H 0.7456 0.6232 0.9099 0.166 Uiso 1 1 calc R
C29 C 0.6242(15) 0.6870(13) 0.9598(2) 0.191(5) Uani 1 1 d .
H29A H 0.5129 0.6760 0.9661 0.229 Uiso 1 1 calc R
H29B H 0.6602 0.7927 0.9606 0.229 Uiso 1 1 calc R
C30 C 0.7189(16) 0.6324(13) 0.9958(3) 0.218(6) Uani 1 1 d .
H30A H 0.7043 0.6876 1.0237 0.327 Uiso 1 1 calc R
H30B H 0.8302 0.6462 0.9907 0.327 Uiso 1 1 calc R
H30C H 0.6829 0.5284 0.9960 0.327 Uiso 1 1 calc R
C31 C 0.8668(5) 0.7830(4) 0.59933(13) 0.0525(10) Uani 1 1 d .
H31A H 0.9744 0.7736 0.5914 0.063 Uiso 1 1 calc R
H31B H 0.8534 0.8872 0.6003 0.063 Uiso 1 1 calc R
C32 C 0.8520(7) 0.7419(5) 0.64406(14) 0.0705(14) Uani 1 1 d .
H32A H 0.8691 0.6386 0.6428 0.085 Uiso 1 1 calc R
H32B H 0.7421 0.7459 0.6507 0.085 Uiso 1 1 calc R
C33 C 0.9560(6) 0.8281(5) 0.68195(14) 0.0658(12) Uani 1 1 d .
H33A H 1.0657 0.8160 0.6770 0.079 Uiso 1 1 calc R
H33B H 0.9469 0.9328 0.6819 0.079 Uiso 1 1 calc R
C34 C 0.9269(9) 0.7923(7) 0.72564(16) 0.097(2) Uani 1 1 d .
H34A H 0.9361 0.6875 0.7252 0.116 Uiso 1 1 calc R
H34B H 0.8163 0.8029 0.7299 0.116 Uiso 1 1 calc R
C35 C 1.0234(8) 0.8730(6) 0.76487(16) 0.0876(17) Uani 1 1 d .
H35A H 1.1336 0.8596 0.7611 0.105 Uiso 1 1 calc R
H35B H 1.0171 0.9782 0.7648 0.105 Uiso 1 1 calc R
C36 C 0.9906(11) 0.8396(8) 0.80788(18) 0.126(3) Uani 1 1 d .
H36A H 0.9930 0.7334 0.8072 0.151 Uiso 1 1 calc R
H36B H 0.8808 0.8551 0.8115 0.151 Uiso 1 1 calc R
C37 C 1.0830(10) 0.9117(8) 0.84792(18) 0.116(3) Uani 1 1 d .
H37A H 1.1938 0.9034 0.8432 0.139 Uiso 1 1 calc R
H37B H 1.0732 1.0169 0.8497 0.139 Uiso 1 1 calc R
C38 C 1.0601(15) 0.8738(11) 0.8902(2) 0.179(5) Uani 1 1 d .
H38A H 1.0690 0.7684 0.8882 0.215 Uiso 1 1 calc R
H38B H 0.9493 0.8825 0.8948 0.215 Uiso 1 1 calc R
C39 C 1.1497(16) 0.9424(13) 0.9300(2) 0.200(5) Uani 1 1 d .
H39A H 1.2590 0.9643 0.9225 0.240 Uiso 1 1 calc R
H39B H 1.1127 1.0380 0.9372 0.240 Uiso 1 1 calc R
C40 C 1.159(2) 0.8843(16) 0.9681(3) 0.277(9) Uani 1 1 d .
H40A H 1.2322 0.9506 0.9895 0.416 Uiso 1 1 calc R
H40B H 1.1962 0.7893 0.9629 0.416 Uiso 1 1 calc R
H40C H 1.0551 0.8717 0.9790 0.416 Uiso 1 1 calc R

loop_
_atom_site_aniso_label
_atom_site_aniso_U_11
_atom_site_aniso_U_22
_atom_site_aniso_U_33
_atom_site_aniso_U_23
_atom_site_aniso_U_13
_atom_site_aniso_U_12
Si1 0.0319(5) 0.0272(5) 0.0502(6) 0.0078(4) 0.0027(4) 0.0018(4)
Si2 0.0342(5) 0.0255(5) 0.0485(6) 0.0080(4) 0.0024(4) -0.0004(4)
Si3 0.0386(6) 0.0300(5) 0.0447(6) 0.0055(4) 0.0041(4) 0.0005(4)
Si4 0.0354(5) 0.0276(5) 0.0463(6) 0.0050(4) -0.0001(4) -0.0020(4)
O1 0.0339(13) 0.0361(13) 0.0622(16) 0.0123(11) 0.0041(11) 0.0023(10)
O2 0.0538(16) 0.0291(13) 0.0535(16) 0.0044(11) 0.0077(12) 0.0018(11)
O3 0.0389(14) 0.0470(15) 0.0559(16) 0.0085(12) 0.0068(11) -0.0031(11)
O4 0.0414(14) 0.0304(13) 0.0596(16) 0.0032(11) 0.0010(11) 0.0001(10)
O5 0.0403(14) 0.0439(15) 0.0558(16) 0.0095(12) 0.0042(11) 0.0081(11)
O6 0.0407(14) 0.0313(12) 0.0542(15) 0.0107(10) -0.0012(11) -0.0031(10)
C1 0.0347(19) 0.040(2) 0.058(2) 0.0068(16) 0.0035(16) 0.0036(15)
C2 0.039(2) 0.038(2) 0.070(3) 0.0154(18) 0.0019(17) 0.0095(16)
C3 0.054(2) 0.051(2) 0.059(3) 0.0136(19) -0.0019(19) -0.0002(19)
C4 0.061(3) 0.063(3) 0.067(3) 0.018(2) 0.000(2) 0.017(2)
C5 0.073(3) 0.064(3) 0.060(3) 0.012(2) -0.005(2) -0.004(2)
C6 0.086(4) 0.080(4) 0.066(3) 0.017(3) -0.004(3) 0.021(3)
C7 0.100(4) 0.090(4) 0.062(3) 0.014(3) -0.001(3) 0.006(3)
C8 0.121(5) 0.102(5) 0.066(3) 0.014(3) -0.006(3) 0.028(4)
C9 0.172(7) 0.121(6) 0.068(4) 0.015(4) -0.008(4) 0.027(5)
C10 0.252(12) 0.163(8) 0.066(4) 0.015(5) -0.020(5) 0.058(8)
C11 0.049(2) 0.039(2) 0.069(3) 0.0168(18) 0.0095(19) -0.0002(17)
C12 0.076(3) 0.069(3) 0.096(4) 0.035(3) 0.016(3) 0.017(3)
C13 0.094(4) 0.081(4) 0.075(4) 0.011(3) -0.002(3) 0.020(3)
C14 0.099(4) 0.083(4) 0.083(4) 0.031(3) 0.002(3) -0.006(3)
C15 0.167(7) 0.121(6) 0.072(4) 0.015(4) -0.011(4) 0.024(5)
C16 0.124(5) 0.102(5) 0.076(4) 0.028(3) -0.007(4) -0.009(4)
C17 0.238(11) 0.157(8) 0.073(5) 0.016(5) -0.022(6) 0.043(8)
C18 0.150(7) 0.125(6) 0.076(4) 0.030(4) -0.016(4) -0.010(5)
C19 0.349(19) 0.248(14) 0.078(6) 0.016(7) -0.030(8) 0.080(13)
C20 0.242(12) 0.197(10) 0.091(6) 0.036(6) -0.044(6) 0.005(9)
C21 0.053(2) 0.044(2) 0.051(2) 0.0024(17) 0.0042(18) -0.0010(18)
C22 0.092(4) 0.077(3) 0.050(3) 0.014(2) 0.009(2) 0.017(3)
C23 0.077(3) 0.080(3) 0.052(3) 0.007(2) 0.002(2) 0.004(3)
C24 0.110(5) 0.112(5) 0.054(3) 0.017(3) 0.002(3) 0.019(4)
C25 0.103(4) 0.112(5) 0.057(3) 0.011(3) -0.006(3) 0.007(4)
C26 0.148(6) 0.135(6) 0.060(4) 0.022(4) -0.010(4) 0.017(5)
C27 0.165(7) 0.155(7) 0.055(4) 0.016(4) -0.017(4) -0.003(6)
C28 0.199(9) 0.145(7) 0.064(4) 0.023(4) -0.022(5) 0.008(6)
C29 0.279(14) 0.217(11) 0.063(5) 0.014(6) -0.039(6) 0.021(10)
C30 0.324(16) 0.234(13) 0.077(5) 0.040(7) -0.071(8) -0.005(11)
C31 0.055(2) 0.041(2) 0.056(2) 0.0067(17) -0.0057(18) -0.0093(18)
C32 0.093(4) 0.052(3) 0.055(3) 0.005(2) -0.018(2) -0.015(2)
C33 0.084(3) 0.051(3) 0.057(3) 0.002(2) -0.011(2) 0.005(2)
C34 0.141(6) 0.081(4) 0.055(3) 0.007(3) -0.022(3) -0.015(4)
C35 0.125(5) 0.075(4) 0.056(3) 0.002(2) -0.015(3) 0.010(3)
C36 0.197(8) 0.108(5) 0.055(3) 0.007(3) -0.031(4) -0.021(5)
C37 0.178(7) 0.104(5) 0.057(3) 0.003(3) -0.020(4) 0.006(5)
C38 0.312(14) 0.144(8) 0.059(4) 0.013(4) -0.037(6) -0.027(8)
C39 0.315(15) 0.201(11) 0.055(4) 0.003(5) -0.045(6) -0.022(10)
C40 0.46(3) 0.249(16) 0.110(8) 0.031(9) -0.092(11) 0.054(16)

loop_
_atom_type_symbol
_atom_type_description
_atom_type_scat_dispersion_real
_atom_type_scat_dispersion_imag
_atom_type_scat_source
C C 0.0033 0.0016 'International Tables Vol C Tables 4.2.6.8 and 6.1.1.4'
H H 0.0000 0.0000 'International Tables Vol C Tables 4.2.6.8 and 6.1.1.4'
O O 0.0106 0.0060 'International Tables Vol C Tables 4.2.6.8 and 6.1.1.4'
Si Si 0.0688 0.0678 'International Tables Vol C Tables 4.2.6.8 and 6.1.1.4'

loop_
_geom_angle_atom_site_label_1
_geom_angle_atom_site_label_2
_geom_angle_atom_site_label_3
_geom_angle
_geom_angle_site_symmetry_1
_geom_angle_site_symmetry_3
O1 Si1 O4 109.05(14) . .
O1 Si1 O5 109.44(14) . .
O1 Si1 C1 110.01(16) . .
O4 Si1 O5 108.64(14) . .
O4 Si1 C1 109.80(16) . .
O5 Si1 C1 109.87(16) . .
O1 Si2 O2 109.20(14) . .
O1 Si2 O6 108.82(14) . .
O1 Si2 C11 109.32(16) . .
O2 Si2 O6 109.44(14) . .
O2 Si2 C11 111.79(17) . .
O6 Si2 C11 108.23(16) . .
O2 Si3 O3 109.26(14) . .
O2 Si3 O5 109.58(14) . 2_666
O2 Si3 C21 110.67(16) . .
O3 Si3 O5 108.92(14) . 2_666
O3 Si3 C21 108.15(17) . .
O5 Si3 C21 110.22(17) 2_666 .
O3 Si4 O4 108.39(14) . .
O3 Si4 O6 108.98(14) . 2_666
O3 Si4 C31 109.16(18) . .
O4 Si4 O6 109.03(14) . 2_666
O4 Si4 C31 109.97(18) . .
O6 Si4 C31 111.25(16) 2_666 .
Si1 O1 Si2 158.31(17) . .
Si2 O2 Si3 145.57(18) . .
Si3 O3 Si4 159.01(19) . .
Si1 O4 Si4 147.44(17) . .
Si1 O5 Si3 141.63(17) . 2_666
Si2 O6 Si4 142.24(16) . 2_666
Si1 C1 H1A 108.5 . .
Si1 C1 H1B 108.5 . .
Si1 C1 C2 114.9(3) . .
H1A C1 H1B 107.5 . .
H1A C1 C2 108.5 . .
H1B C1 C2 108.5 . .
C1 C2 H2A 108.7 . .
C1 C2 H2B 108.7 . .
C1 C2 C3 114.4(3) . .
H2A C2 H2B 107.6 . .
H2A C2 C3 108.7 . .
H2B C2 C3 108.7 . .
C2 C3 H3A 108.7 . .
C2 C3 H3B 108.7 . .
C2 C3 C4 114.4(4) . .
H3A C3 H3B 107.6 . .
H3A C3 C4 108.7 . .
H3B C3 C4 108.7 . .
C3 C4 H4A 108.6 . .
C3 C4 H4B 108.6 . .
C3 C4 C5 114.9(4) . .
H4A C4 H4B 107.5 . .
H4A C4 C5 108.6 . .
H4B C4 C5 108.6 . .
C4 C5 H5A 108.7 . .
C4 C5 H5B 108.7 . .
C4 C5 C6 114.4(4) . .
H5A C5 H5B 107.6 . .
H5A C5 C6 108.7 . .
H5B C5 C6 108.7 . .
C5 C6 H6A 108.4 . .
C5 C6 H6B 108.4 . .
C5 C6 C7 115.5(5) . .
H6A C6 H6B 107.5 . .
H6A C6 C7 108.4 . .
H6B C6 C7 108.4 . .
C6 C7 H7A 108.5 . .
C6 C7 H7B 108.5 . .
C6 C7 C8 115.2(5) . .
H7A C7 H7B 107.5 . .
H7A C7 C8 108.5 . .
H7B C7 C8 108.5 . .
C7 C8 H8A 108.6 . .
C7 C8 H8B 108.6 . .
C7 C8 C9 114.7(6) . .
H8A C8 H8B 107.6 . .
H8A C8 C9 108.6 . .
H8B C8 C9 108.6 . .
C8 C9 H9A 108.7 . .
C8 C9 H9B 108.7 . .
C8 C9 C10 114.3(7) . .
H9A C9 H9B 107.6 . .
H9A C9 C10 108.7 . .
H9B C9 C10 108.7 . .
C9 C10 H10A 109.5 . .
C9 C10 H10B 109.5 . .
C9 C10 H10C 109.5 . .
H10A C10 H10B 109.5 . .
H10A C10 H10C 109.5 . .
H10B C10 H10C 109.5 . .
Si2 C11 H11A 107.7 . .
Si2 C11 H11B 107.7 . .
Si2 C11 C12 118.5(3) . .
H11A C11 H11B 107.1 . .
H11A C11 C12 107.7 . .
H11B C11 C12 107.7 . .
C11 C12 H12A 108.0 . .
C11 C12 H12B 108.0 . .
C11 C12 C13 117.3(5) . .
H12A C12 H12B 107.2 . .
H12A C12 C13 108.0 . .
H12B C12 C13 108.0 . .
C12 C13 H13A 107.3 . .
C12 C13 H13B 107.3 . .
C12 C13 C14 120.0(5) . .
H13A C13 H13B 106.9 . .
H13A C13 C14 107.3 . .
H13B C13 C14 107.3 . .
C13 C14 H14A 106.9 . .
C13 C14 H14B 106.9 . .
C13 C14 C15 121.9(6) . .
H14A C14 H14B 106.7 . .
H14A C14 C15 106.9 . .
H14B C14 C15 106.9 . .
C14 C15 H15A 106.7 . .
C14 C15 H15B 106.7 . .
C14 C15 C16 122.4(7) . .
H15A C15 H15B 106.6 . .
H15A C15 C16 106.7 . .
H15B C15 C16 106.7 . .
C15 C16 H16A 106.4 . .
C15 C16 H16B 106.4 . .
C15 C16 C17 123.6(8) . .
H16A C16 H16B 106.5 . .
H16A C16 C17 106.4 . .
H16B C16 C17 106.4 . .
C16 C17 H17A 106.5 . .
C16 C17 H17B 106.5 . .
C16 C17 C18 123.2(9) . .
H17A C17 H17B 106.5 . .
H17A C17 C18 106.5 . .
H17B C17 C18 106.5 . .
C17 C18 H18A 106.8 . .
C17 C18 H18B 106.8 . .
C17 C18 C19 122.2(9) . .
H18A C18 H18B 106.6 . .
H18A C18 C19 106.8 . .
H18B C18 C19 106.8 . .
C18 C19 H19A 107.4 . .
C18 C19 H19B 107.4 . .
C18 C19 C20 119.6(11) . .
H19A C19 H19B 107.0 . .
H19A C19 C20 107.4 . .
H19B C19 C20 107.4 . .
C19 C20 H20A 109.5 . .
C19 C20 H20B 109.5 . .
C19 C20 H20C 109.5 . .
H20A C20 H20B 109.5 . .
H20A C20 H20C 109.5 . .
H20B C20 H20C 109.5 . .
Si3 C21 H21A 108.2 . .
Si3 C21 H21B 108.2 . .
Si3 C21 C22 116.5(3) . .
H21A C21 H21B 107.3 . .
H21A C21 C22 108.2 . .
H21B C21 C22 108.2 . .
C21 C22 H22A 108.3 . .
C21 C22 H22B 108.3 . .
C21 C22 C23 115.8(4) . .
H22A C22 H22B 107.4 . .
H22A C22 C23 108.3 . .
H22B C22 C23 108.3 . .
C22 C23 H23A 107.9 . .
C22 C23 H23B 107.9 . .
C22 C23 C24 117.6(5) . .
H23A C23 H23B 107.2 . .
H23A C23 C24 107.9 . .
H23B C23 C24 107.9 . .
C23 C24 H24A 108.1 . .
C23 C24 H24B 108.1 . .
C23 C24 C25 116.7(5) . .
H24A C24 H24B 107.3 . .
H24A C24 C25 108.1 . .
H24B C24 C25 108.1 . .
C24 C25 H25A 107.8 . .
C24 C25 H25B 107.8 . .
C24 C25 C26 118.0(6) . .
H25A C25 H25B 107.2 . .
H25A C25 C26 107.8 . .
H25B C25 C26 107.8 . .
C25 C26 H26A 107.8 . .
C25 C26 H26B 107.8 . .
C25 C26 C27 117.9(7) . .
H26A C26 H26B 107.2 . .
H26A C26 C27 107.8 . .
H26B C26 C27 107.8 . .
C26 C27 H27A 107.9 . .
C26 C27 H27B 107.9 . .
C26 C27 C28 117.5(8) . .
H27A C27 H27B 107.2 . .
H27A C27 C28 107.9 . .
H27B C27 C28 107.9 . .
C27 C28 H28A 107.7 . .
C27 C28 H28B 107.7 . .
C27 C28 C29 118.6(8) . .
H28A C28 H28B 107.1 . .
H28A C28 C29 107.7 . .
H28B C28 C29 107.7 . .
C28 C29 H29A 108.3 . .
C28 C29 H29B 108.3 . .
C28 C29 C30 115.8(10) . .
H29A C29 H29B 107.4 . .
H29A C29 C30 108.3 . .
H29B C29 C30 108.3 . .
C29 C30 H30A 109.5 . .
C29 C30 H30B 109.5 . .
C29 C30 H30C 109.5 . .
H30A C30 H30B 109.5 . .
H30A C30 H30C 109.5 . .
H30B C30 H30C 109.5 . .
Si4 C31 H31A 108.4 . .
Si4 C31 H31B 108.4 . .
Si4 C31 C32 115.7(3) . .
H31A C31 H31B 107.4 . .
H31A C31 C32 108.4 . .
H31B C31 C32 108.4 . .
C31 C32 H32A 107.4 . .
C31 C32 H32B 107.4 . .
C31 C32 C33 119.9(4) . .
H32A C32 H32B 106.9 . .
H32A C32 C33 107.4 . .
H32B C32 C33 107.4 . .
C32 C33 H33A 107.9 . .
C32 C33 H33B 107.9 . .
C32 C33 C34 117.7(5) . .
H33A C33 H33B 107.2 . .
H33A C33 C34 107.9 . .
H33B C33 C34 107.9 . .
C33 C34 H34A 107.0 . .
C33 C34 H34B 107.0 . .
C33 C34 C35 121.2(5) . .
H34A C34 H34B 106.8 . .
H34A C34 C35 107.0 . .
H34B C34 C35 107.0 . .
C34 C35 H35A 107.1 . .
C34 C35 H35B 107.1 . .
C34 C35 C36 120.7(6) . .
H35A C35 H35B 106.8 . .
H35A C35 C36 107.1 . .
H35B C35 C36 107.1 . .
C35 C36 H36A 106.4 . .
C35 C36 H36B 106.4 . .
C35 C36 C37 123.8(7) . .
H36A C36 H36B 106.5 . .
H36A C36 C37 106.4 . .
H36B C36 C37 106.4 . .
C36 C37 H37A 106.1 . .
C36 C37 H37B 106.1 . .
C36 C37 C38 124.8(8) . .
H37A C37 H37B 106.3 . .
H37A C37 C38 106.1 . .
H37B C37 C38 106.1 . .
C37 C38 H38A 105.8 . .
C37 C38 H38B 105.8 . .
C37 C38 C39 125.9(9) . .
H38A C38 H38B 106.2 . .
H38A C38 C39 105.8 . .
H38B C38 C39 105.8 . .
C38 C39 H39A 105.8 . .
C38 C39 H39B 105.8 . .
C38 C39 C40 126.0(11) . .
H39A C39 H39B 106.2 . .
H39A C39 C40 105.8 . .
H39B C39 C40 105.8 . .
C39 C40 H40A 109.5 . .
C39 C40 H40B 109.5 . .
C39 C40 H40C 109.5 . .
H40A C40 H40B 109.5 . .
H40A C40 H40C 109.5 . .
H40B C40 H40C 109.5 . .

loop_
_geom_bond_atom_site_label_1
_geom_bond_atom_site_label_2
_geom_bond_distance
_geom_bond_site_symmetry_2
Si1 O1 1.622(3) .
Si1 O4 1.620(3) .
Si1 O5 1.623(3) .
Si1 C1 1.840(4) .
Si2 O1 1.616(3) .
Si2 O2 1.626(3) .
Si2 O6 1.623(3) .
Si2 C11 1.848(4) .
Si3 O2 1.626(3) .
Si3 O3 1.619(3) .
Si3 O5 1.632(3) 2_666
Si3 C21 1.838(4) .
Si4 O3 1.617(3) .
Si4 O4 1.620(3) .
Si4 O6 1.625(3) 2_666
Si4 C31 1.840(4) .
O5 Si3 1.632(3) 2_666
O6 Si4 1.625(3) 2_666
C1 H1A 0.980 .
C1 H1B 0.980 .
C1 C2 1.534(5) .
C2 H2A 0.980 .
C2 H2B 0.980 .
C2 C3 1.520(6) .
C3 H3A 0.980 .
C3 H3B 0.980 .
C3 C4 1.516(6) .
C4 H4A 0.980 .
C4 H4B 0.980 .
C4 C5 1.508(6) .
C5 H5A 0.980 .
C5 H5B 0.980 .
C5 C6 1.515(6) .
C6 H6A 0.980 .
C6 H6B 0.980 .
C6 C7 1.501(7) .
C7 H7A 0.980 .
C7 H7B 0.980 .
C7 C8 1.509(7) .
C8 H8A 0.980 .
C8 H8B 0.980 .
C8 C9 1.503(9) .
C9 H9A 0.980 .
C9 H9B 0.980 .
C9 C10 1.518(9) .
C10 H10A 0.970 .
C10 H10B 0.970 .
C10 H10C 0.970 .
C11 H11A 0.980 .
C11 H11B 0.980 .
C11 C12 1.525(6) .
C12 H12A 0.980 .
C12 H12B 0.980 .
C12 C13 1.437(7) .
C13 H13A 0.980 .
C13 H13B 0.980 .
C13 C14 1.479(7) .
C14 H14A 0.980 .
C14 H14B 0.980 .
C14 C15 1.435(9) .
C15 H15A 0.980 .
C15 H15B 0.980 .
C15 C16 1.467(8) .
C16 H16A 0.980 .
C16 H16B 0.980 .
C16 C17 1.424(10) .
C17 H17A 0.980 .
C17 H17B 0.980 .
C17 C18 1.474(10) .
C18 H18A 0.980 .
C18 H18B 0.980 .
C18 C19 1.434(12) .
C19 H19A 0.980 .
C19 H19B 0.980 .
C19 C20 1.494(12) .
C20 H20A 0.970 .
C20 H20B 0.970 .
C20 H20C 0.970 .
C21 H21A 0.980 .
C21 H21B 0.980 .
C21 C22 1.520(6) .
C22 H22A 0.980 .
C22 H22B 0.980 .
C22 C23 1.489(6) .
C23 H23A 0.980 .
C23 H23B 0.980 .
C23 C24 1.499(7) .
C24 H24A 0.980 .
C24 H24B 0.980 .
C24 C25 1.480(8) .
C25 H25A 0.980 .
C25 H25B 0.980 .
C25 C26 1.492(8) .
C26 H26A 0.980 .
C26 H26B 0.980 .
C26 C27 1.477(9) .
C27 H27A 0.980 .
C27 H27B 0.980 .
C27 C28 1.500(9) .
C28 H28A 0.980 .
C28 H28B 0.980 .
C28 C29 1.457(11) .
C29 H29A 0.980 .
C29 H29B 0.980 .
C29 C30 1.511(12) .
C30 H30A 0.970 .
C30 H30B 0.970 .
C30 H30C 0.970 .
C31 H31A 0.980 .
C31 H31B 0.980 .
C31 C32 1.493(6) .
C32 H32A 0.980 .
C32 H32B 0.980 .
C32 C33 1.493(6) .
C33 H33A 0.980 .
C33 H33B 0.980 .
C33 C34 1.464(7) .
C34 H34A 0.980 .
C34 H34B 0.980 .
C34 C35 1.475(7) .
C35 H35A 0.980 .
C35 H35B 0.980 .
C35 C36 1.443(8) .
C36 H36A 0.980 .
C36 H36B 0.980 .
C36 C37 1.455(8) .
C37 H37A 0.980 .
C37 H37B 0.980 .
C37 C38 1.419(9) .
C38 H38A 0.980 .
C38 H38B 0.980 .
C38 C39 1.431(10) .
C39 H39A 0.980 .
C39 H39B 0.980 .
C39 C40 1.360(12) .
C40 H40A 0.970 .
C40 H40B 0.970 .
C40 H40C 0.970 .

loop_
_geom_torsion_atom_site_label_1
_geom_torsion_atom_site_label_2
_geom_torsion_atom_site_label_3
_geom_torsion_atom_site_label_4
_geom_torsion
_geom_torsion_site_symmetry_1
_geom_torsion_site_symmetry_4
O2 Si2 O1 Si1 -60.6(5) . .
O6 Si2 O1 Si1 58.8(5) . .
C11 Si2 O1 Si1 176.8(5) . .
O4 Si1 O1 Si2 59.7(5) . .
O5 Si1 O1 Si2 -59.0(5) . .
C1 Si1 O1 Si2 -179.8(5) . .
O3 Si3 O2 Si2 -47.2(4) . .
O5 Si3 O2 Si2 72.1(3) 2_666 .
C21 Si3 O2 Si2 -166.2(3) . .
O1 Si2 O2 Si3 47.4(3) . .
O6 Si2 O2 Si3 -71.6(3) . .
C11 Si2 O2 Si3 168.5(3) . .
O4 Si4 O3 Si3 -60.2(5) . .
O6 Si4 O3 Si3 58.3(5) 2_666 .
C31 Si4 O3 Si3 180.0(5) . .
O2 Si3 O3 Si4 61.2(5) . .
O5 Si3 O3 Si4 -58.5(5) 2_666 .
C21 Si3 O3 Si4 -178.2(5) . .
O3 Si4 O4 Si1 45.9(4) . .
O6 Si4 O4 Si1 -72.6(3) 2_666 .
C31 Si4 O4 Si1 165.2(3) . .
O1 Si1 O4 Si4 -46.2(4) . .
O5 Si1 O4 Si4 73.0(3) . .
C1 Si1 O4 Si4 -166.8(3) . .
O1 Si1 O5 Si3 56.2(3) . 2_666
O4 Si1 O5 Si3 -62.8(3) . 2_666
C1 Si1 O5 Si3 177.1(3) . 2_666
O1 Si2 O6 Si4 -56.6(3) . 2_666
O2 Si2 O6 Si4 62.6(3) . 2_666
C11 Si2 O6 Si4 -175.3(3) . 2_666
O1 Si1 C1 C2 -39.9(3) . .
O4 Si1 C1 C2 80.2(3) . .
O5 Si1 C1 C2 -160.4(3) . .
Si1 C1 C2 C3 -56.4(4) . .
C1 C2 C3 C4 -168.0(3) . .
C2 C3 C4 C5 -178.2(4) . .
C3 C4 C5 C6 -175.3(4) . .
C4 C5 C6 C7 178.8(5) . .
C5 C6 C7 C8 -178.2(5) . .
C6 C7 C8 C9 179.8(6) . .
C7 C8 C9 C10 -178.8(7) . .
O1 Si2 C11 C12 54.4(4) . .
O2 Si2 C11 C12 -66.6(4) . .
O6 Si2 C11 C12 172.8(3) . .
Si2 C11 C12 C13 84.5(5) . .
C11 C12 C13 C14 179.3(5) . .
C12 C13 C14 C15 -177.2(6) . .
C13 C14 C15 C16 -178.6(6) . .
C14 C15 C16 C17 179.6(8) . .
C15 C16 C17 C18 -178.1(8) . .
C16 C17 C18 C19 -179.8(10) . .
C17 C18 C19 C20 -179.0(9) . .
O2 Si3 C21 C22 57.7(4) . .
O3 Si3 C21 C22 -62.0(4) . .
O5 Si3 C21 C22 179.0(3) 2_666 .
Si3 C21 C22 C23 166.1(4) . .
C21 C22 C23 C24 179.6(5) . .
C22 C23 C24 C25 176.2(5) . .
C23 C24 C25 C26 179.4(6) . .
C24 C25 C26 C27 179.3(7) . .
C25 C26 C27 C28 -178.5(7) . .
C26 C27 C28 C29 -180.0(8) . .
C27 C28 C29 C30 -179.5(9) . .
O3 Si4 C31 C32 33.7(4) . .
O4 Si4 C31 C32 -85.1(4) . .
O6 Si4 C31 C32 154.0(3) 2_666 .
Si4 C31 C32 C33 -177.3(4) . .
C31 C32 C33 C34 174.4(5) . .
C32 C33 C34 C35 -179.5(6) . .
C33 C34 C35 C36 178.2(6) . .
C34 C35 C36 C37 178.4(7) . .
C35 C36 C37 C38 -175.4(9) . .
C36 C37 C38 C39 179.7(11) . .
C37 C38 C39 C40 -161.2(14) . .
